data_2002018
loop_
_publ_author_name
'Kubono, K.'
'Asaka, N.'
'Isoda, S.'
'Kobayashi, T.'
'Taga, T.'

_publ_section_title
;
 Structure of 1:1 clathrate between
 tris(2,3-naphthalenedioxy)cyclotriphosphazene and <i>p</i>-xylene
;
_journal_issue 2
_journal_name_full 'Acta Crystallographica Section C'
_journal_page_first 404
_journal_page_last 406
_journal_paper_doi 10.1107/S0108270192009089
_journal_volume 49
_journal_year 1993
_chemical_formula_moiety 'C30 H18 N3 O6 P3, C8 H10'
_chemical_formula_sum 'C38 H28 N3 O6 P3'
_chemical_formula_weight 715.58
_symmetry_cell_setting orthorhombic
_symmetry_space_group_name_Hall '-P 2n 2ab'
_symmetry_space_group_name_H-M 'P b c n'
_atom_type_scat_source IntTabIV
_cell_angle_alpha 90
_cell_angle_beta 90
_cell_angle_gamma 90
_cell_formula_units_Z 4
_cell_length_a 10.609(4)
_cell_length_b 13.705(7)
_cell_length_c 23.535(6)
_cell_measurement_reflns_used 19
_cell_measurement_temperature 293
_cell_measurement_theta_max 19.5
_cell_measurement_theta_min 17.1
_cell_volume 3422(2)
_diffrn_measurement_device 'Rigaku AFC-5RU'
_diffrn_measurement_method \w/2\q
_diffrn_radiation_type CuK\a
_diffrn_radiation_wavelength 1.54178
_diffrn_reflns_av_R_equivalents 0.0194
_diffrn_reflns_limit_h_max 11
_diffrn_reflns_limit_h_min 0
_diffrn_reflns_limit_k_max 15
_diffrn_reflns_limit_k_min 0
_diffrn_reflns_limit_l_max 26
_diffrn_reflns_limit_l_min -26
_diffrn_reflns_number 5256
_diffrn_reflns_theta_max 60
_diffrn_standards_decay_% 5
_diffrn_standards_interval_count 56
_diffrn_standards_number 3
_exptl_absorpt_coefficient_mu 2.034
_exptl_crystal_colour colorless
_exptl_crystal_density_diffrn 1.389
_exptl_crystal_density_meas 1.38
_exptl_crystal_description prism
_exptl_crystal_size_max 0.3
_exptl_crystal_size_mid 0.1
_exptl_crystal_size_min 0.1
_refine_diff_density_max 0.78
_refine_diff_density_min -0.42
_refine_ls_goodness_of_fit_obs 2.24
_refine_ls_hydrogen_treatment refall
_refine_ls_number_parameters 284
_refine_ls_number_reflns 2200
_refine_ls_R_factor_obs 0.0410
_refine_ls_shift/esd_max 0.4
_refine_ls_structure_factor_coef F
_refine_ls_weighting_details 'w = 1/[\s^2^(F~o~)+(0.023F~o~)^2^]'
_refine_ls_weighting_scheme calc
_refine_ls_wR_factor_obs 0.0484
_reflns_number_observed 2231
_reflns_number_total 2768
_reflns_observed_criterion I>3\s(I)
_cod_data_source_file as1012.cif
_cod_data_source_block as1012_structure_1_of_1
_cod_depositor_comments
;
 Adding the _atom_site_type_symbol data item.

 Antanas Vaitkus,
 2017-01-28

The following automatic conversions were performed:

'_refine_ls_weighting_scheme' value '1/[\s^2^(F~o~)+(0.023F~o~)^2^]'
was changed to 'calc'. New tag '_refine_ls_weighting_details' was
created. The value of the new tag was set to 'w =
1/[\s^2^(F~o~)+(0.023F~o~)^2^]'.

Automatic conversion script
Id: cif_fix_values 3143 2015-03-26 13:38:13Z robertas 
;
_cod_database_code 2002018

loop_
_atom_site_label
_atom_site_type_symbol
_atom_site_fract_x
_atom_site_fract_y
_atom_site_fract_z
P1 P .01199(6) .73229(5) .69157(3)
P2 P .0 .55760(6) .75
N1 N .0109(2) .61750(10) .69349(8)
N2 N .0 .7869(2) .75
O1 O -.0920(2) .77100(10) .64772(7)
O2 O .1333(2) .77040(10) .65776(7)
O3 O -.1128(2) .48010(10) .74550(8)
C1 C -.0900(2) .8315(2) .54950(10)
C2 C -.0326(2) .8036(2) .59800(10)
C3 C .0980(2) .8044(2) .60390(10)
C4 C .1755(2) .8326(2) .56190(10)
C5 C .1957(3) .8910(2) .46300(10)
C6 C .1416(3) .9168(2) .41300(10)
C7 C .0113(3) .9163(2) .40660(10)
C8 C -.0639(3) .8898(2) .45060(10)
C9 C -.0123(3) .8615(2) .50360(10)
C10 C .1207(3) .8621(2) .50970(10)
C11 C -.1333(2) .3025(2) .74490(10)
C12 C -.0654(2) .3852(2) .74760(10)
C13 C -.0654(3) .0365(2) .74780(10)
C14 C -.1292(3) .1222(2) .74550(10)
C15 C -.0668(2) .2126(2) .74740(10)
C16 C .0191(3) .5595(2) .45210(10)
C17 C .0614(3) .5868(2) .50500(10)
C18 C .0430(3) .5289(2) .55190(10)
C19 C .0424(3) .6218(3) .40070(10)
HC1 H -.178(2) .831(2) .5455(8)
HC4 H .258(2) .8310(10) .5655(8)
HC5 H .286(2) .887(2) .4680(9)
HC6 H .193 .932(2) .3820(10)
HC7 H -.024(2) .934(2) .3710(10)
HC8 H -.149(2) .889(2) .4479(8)
HC11 H -.218(2) .305(2) .7407(9)
HC13 H -.105(2) -.022(2) .7480(8)
HC14 H -.218(2) .122(2) .7410(9)
HC17 H .104(2) .645(2) .5100(10)
HC18 H .074(2) .546(2) .586(2)
HC19a H .107(3) .602(3) .3780(10)
HC19B H -.030(3) .625(3) .373(2)
HC19C H .062(3) .680(3) .408(2)

loop_
_geom_angle_atom_site_label_1
_geom_angle_atom_site_label_2
_geom_angle_atom_site_label_3
_geom_angle_site_symmetry_3
_geom_angle
_geom_angle_publ_flag
N1 P1 N2 . 116.80(10) yes
N1 P1 O2 . 110.20(10) yes
N2 P1 O2 . 110.17(9) yes
N1 P2 O3 . 110.20(10) yes
N1 P2 O3 2 110.30(10) yes
O3 P2 O3 2 97.00(10) yes
P1 N2 P1 2 123.1(2) yes
P1 O2 C3 . 110.1(2) yes
C2 C1 C9 . 117.6(2) yes
O1 C2 C3 . 111.5(2) yes
O2 C3 C2 . 110.7(2) yes
C2 C3 C4 . 122.6(2) yes
C6 C5 C10 . 120.6(3) yes
C6 C7 C8 . 120.2(2) yes
C1 C9 C8 . 121.7(3) yes
C8 C9 C10 . 118.2(2) yes
C4 C10 C9 . 119.6(2) yes
C12 C11 C15 . 117.6(2) yes
O3 C12 C12 2 111.2(2) yes
C14 C13 C13 2 120.0(3) yes
C11 C15 C14 . 121.9(2) yes
C14 C15 C15 2 118.2(2) yes
C17 C16 C19 . 121.4(3) yes
C19 C16 C18 3 121.5(2) yes
C17 C18 C16 3 121.3(2) yes
N1 P1 O1 . 110.10(10) yes
N2 P1 O1 . 110.52(9) yes
O1 P1 O2 . 97.20(10) yes
N1 P2 N1 2 116.80(10) yes
O3 P2 N1 . 110.40(10) yes
P1 N1 P2 . 123.30(10) yes
P1 O1 C2 . 109.5(2) yes
P2 O3 C12 . 110.2(2) yes
O1 C2 C1 . 126.4(2) yes
C1 C2 C3 . 122.1(2) yes
O2 C3 C4 . 126.7(2) yes
C3 C4 C10 . 118.0(2) yes
C5 C6 C7 . 120.9(3) yes
C7 C8 C9 . 121.2(3) yes
C1 C9 C10 . 120.2(2) yes
C4 C10 C5 . 121.5(3) yes
C5 C10 C9 . 118.9(2) yes
O3 C12 C11 . 126.2(2) yes
C11 C12 C12 2 122.5(2) yes
C13 C14 C15 . 121.8(3) yes
C11 C15 C15 2 119.9(2) yes
C17 C16 C18 3 117.1(2) yes
C16 C17 C18 . 121.6(3) yes

loop_
_geom_bond_atom_site_label_1
_geom_bond_atom_site_label_2
_geom_bond_site_symmetry_2
_geom_bond_distance
_geom_bond_publ_flag
P1 N1 . 1.574(2) yes
P1 O1 . 1.601(2) yes
P2 N1 . 1.567(2) yes
N2 P1 . 1.571(2) yes
O2 C3 . 1.401(3) yes
C1 C2 . 1.349(3) yes
C2 C3 . 1.393(3) yes
C4 C10 . 1.418(3) yes
C5 C10 . 1.413(4) yes
C7 C8 . 1.357(4) yes
C9 C10 . 1.418(5) yes
C11 C15 . 1.421(4) yes
C13 C14 . 1.357(4) yes
C14 C15 . 1.405(4) yes
C16 C18 3 1.382(4) yes
P1 N2 . 1.571(2) yes
P1 O2 . 1.601(2) yes
P2 O3 . 1.604(2) yes
O1 C2 . 1.402(3) yes
O3 C12 . 1.395(3) yes
C1 C9 . 1.420(4) yes
C3 C4 . 1.343(3) yes
C5 C6 . 1.356(4) yes
C6 C7 . 1.391(5) yes
C8 C9 . 1.416(4) yes
C11 C12 . 1.344(4) yes
C12 C12 2 1.392(3) yes
C13 C13 2 1.392(5) yes
C15 C15 2 1.423(3) yes
C16 C19 . 1.501(4) yes
C17 C18 . 1.373(4) yes
